data_7207825
loop_
_publ_author_name
'Cindri\'c, Marina'
'Uzelac, Marina'
'Cin\<ci\'c, Dominik'
'Halasz, Ivan'
'Pavlovi\'c, Gordana'
'Hrenar, Tomica'
'\'Curi\'c, Manda'
'Kova\<cevi\'c, Davor'

_publ_section_title
;
 Three routes to nickel(ii) salicylaldehyde 4-phenyl and
 4-methylthiosemicarbazonato complexes: mechanochemical, electrochemical
 and conventional approach
;
_journal_issue 9
_journal_name_full CrystEngComm
_journal_page_first 3039
_journal_paper_doi 10.1039/c2ce06611d
_journal_volume 14
_journal_year 2012
_chemical_formula_moiety 'C28 H24 N6 Ni O2 S2'
_chemical_formula_sum 'C28 H24 N6 Ni O2 S2'
_chemical_formula_weight 599.36
_space_group_IT_number 15
_symmetry_cell_setting monoclinic
_symmetry_space_group_name_Hall '-C 2yc'
_symmetry_space_group_name_H-M 'C 1 2/c 1'
_cell_angle_alpha 90
_cell_angle_beta 116.1741(29)
_cell_angle_gamma 90
_cell_formula_units_Z 4
_cell_length_a 11.87650(54)
_cell_length_b 22.5378(12)
_cell_length_c 10.78016(51)
_cell_measurement_temperature 293
_cell_volume 2589.6(2)
_computing_cell_refinement TOPAS
_computing_data_collection Bruker
_computing_data_reduction None
_computing_structure_refinement TOPAS
_computing_structure_solution 'simulated annealing in TOPAS'
_diffrn_ambient_temperature 293
_diffrn_measurement_device_type 'Bruker D8 Advance in Debye-Scherrer geometry'
_diffrn_radiation_type 'Cu K\a_1'
_diffrn_radiation_wavelength 1.54059
_exptl_crystal_colour green
_exptl_crystal_density_diffrn 1.537
_exptl_crystal_description 'microcrystalline powder'
_pd_proc_ls_prof_R_factor 0.0349
_pd_proc_ls_prof_wR_factor 0.0448
_refine_ls_hydrogen_treatment refall
_refine_ls_number_parameters 124
_refine_ls_R_Fsqd_factor 0.0162
_refine_ls_shift/su_max <0.01
_cod_data_source_file c2ce06611d.txt
_cod_data_source_block phenyl
_cod_original_cell_volume 2589.64(22)
_cod_original_sg_symbol_H-M C2/c
_cod_database_code 7207825

loop_
_symmetry_equiv_pos_as_xyz
'-x, -y, -z'
'-x, y, -z+1/2'
'-x+1/2, -y+1/2, -z'
'-x+1/2, y+1/2, -z+1/2'
'x, -y, z+1/2'
'x, y, z'
'x+1/2, -y+1/2, z+1/2'
'x+1/2, y+1/2, z'

loop_
_atom_site_label
_atom_site_type_symbol
_atom_site_symmetry_multiplicity
_atom_site_fract_x
_atom_site_fract_y
_atom_site_fract_z
_atom_site_occupancy
_atom_site_B_iso_or_equiv
Ni1 Ni 4 0.5 0.23474(17) 0.75 1 3.019(98)
S1 S 8 0.45997(33) 0.16691(17) 0.56874(35) 1 3.019(98)
O1 O 8 0.50157(34) 0.30066(22) 0.88178(38) 1 3.019(98)
N1 N 8 0.31572(47) 0.22790(26) 0.69671(49) 1 3.019(98)
N2 N 8 0.23673(30) 0.19015(16) 0.59148(31) 1 3.019(98)
N3 N 8 0.23162(43) 0.13412(16) 0.41224(32) 1 3.019(98)
H3n H 8 0.1429(16) 0.14457(76) 0.3692(20) 1 3.019(98)
C1 C 8 0.41562(26) 0.31274(25) 0.92223(39) 1 3.019(98)
C2 C 8 0.28979(31) 0.29657(22) 0.85301(38) 1 3.019(98)
C3 C 8 0.20682(46) 0.31912(27) 0.90209(57) 1 3.019(98)
H3 H 8 0.1239(18) 0.30635(88) 0.8602(24) 1 3.019(98)
C4 C 8 0.23606(37) 0.35817(26) 1.01253(59) 1 3.019(98)
H4 H 8 0.1858(18) 0.37557(82) 1.0582(20) 1 3.019(98)
C5 C 8 0.36255(30) 0.37526(31) 1.07403(45) 1 3.019(98)
H5 H 8 0.3842(20) 0.40226(76) 1.1537(23) 1 3.019(98)
C6 C 8 0.44916(34) 0.35176(26) 1.03199(44) 1 3.019(98)
H6 H 8 0.5342(14) 0.36484(77) 1.0765(16) 1 3.019(98)
C7 C 8 0.24896(40) 0.25550(25) 0.74181(41) 1 3.019(98)
H7 H 8 0.1599(14) 0.2451(12) 0.7019(19) 1 3.019(98)
C8 C 8 0.30237(28) 0.16697(15) 0.53215(33) 1 3.019(98)
C9 C 8 0.24896(33) 0.08218(20) 0.34737(49) 1 3.019(98)
C10 C 8 0.36822(33) 0.06085(18) 0.39505(50) 1 3.019(98)
H10 H 8 0.4295(16) 0.08168(84) 0.4697(20) 1 3.019(98)
C11 C 8 0.39832(38) 0.00953(17) 0.34480(42) 1 3.019(98)
H11 H 8 0.4920(22) -0.0037(10) 0.3902(17) 1 3.019(98)
C12 C 8 0.30703(33) -0.02135(24) 0.23531(49) 1 3.019(98)
H12 H 8 0.3185(16) -0.05946(84) 0.1849(21) 1 3.019(98)
C13 C 8 0.18832(36) -0.00113(18) 0.18452(49) 1 3.019(98)
H13 H 8 0.1303(22) -0.02411(93) 0.1090(23) 1 3.019(98)
C14 C 8 0.16043(40) 0.04931(17) 0.24125(44) 1 3.019(98)
H14 H 8 0.0774(16) 0.06360(84) 0.2063(25) 1 3.019(98)
H1 H 8 0.1550(15) 0.19474(78) 0.5351(18) 1 3.019(98)
